data_4103177
loop_
_publ_author_name
'Chao Chen'
'Gerald Kehr'
'Roland Fr\"ohlich'
'Gerhard Erker'

_publ_section_title
;
 Carbon-Carbon Bond Activation by 1,1-Carboboration of Internal Alkynes
;
_journal_name_full 'Journal of the American Chemical Society'
_journal_page_first 13594
_journal_page_last 13595
_journal_paper_doi 10.1021/ja106365j
_journal_volume 132
_journal_year 2010
_chemical_formula_sum 'C34.5 H16 B F15'
_chemical_formula_weight 726.28
_chemical_name_systematic
; 
 ? 
;
_space_group_IT_number 15
_symmetry_cell_setting monoclinic
_symmetry_space_group_name_Hall '-C 2yc'
_symmetry_space_group_name_H-M 'C 1 2/c 1'
_atom_sites_solution_hydrogens geom
_atom_sites_solution_primary direct
_atom_sites_solution_secondary difmap
_audit_creation_method SHELXL-97
_cell_angle_alpha 90.00
_cell_angle_beta 116.306(2)
_cell_angle_gamma 90.00
_cell_formula_units_Z 8
_cell_length_a 23.7702(5)
_cell_length_b 12.1352(6)
_cell_length_c 23.3230(11)
_cell_measurement_reflns_used 5251
_cell_measurement_temperature 223(2)
_cell_measurement_theta_max 68.25
_cell_measurement_theta_min 0.88
_cell_volume 6030.9(4)
_computing_cell_refinement 'Collect (Nonius B.V., 1998)'
_computing_data_collection 'Collect (Nonius B.V., 1998)'
_computing_data_reduction 'Denzo-SMN (Otwinowski & Minor, 1997)'
_computing_molecular_graphics 'XP (BrukerAXS, 2000)'
_computing_publication_material 'SHELXL-97 (Sheldrick, 1997)'
_computing_structure_refinement 'SHELXL-97 (Sheldrick, 1997)'
_computing_structure_solution 'SHELXS-97 (Sheldrick, 1990)'
_diffrn_ambient_temperature 223(2)
_diffrn_measured_fraction_theta_full 0.978
_diffrn_measured_fraction_theta_max 0.978
_diffrn_measurement_device_type 'Nonius KappaCCD APEXII'
_diffrn_measurement_method '\w and \f scans'
_diffrn_radiation_monochromator graphite
_diffrn_radiation_source 'fine-focus sealed tube'
_diffrn_radiation_type CuK\a
_diffrn_radiation_wavelength 1.54178
_diffrn_reflns_av_R_equivalents 0.051
_diffrn_reflns_av_sigmaI/netI 0.0251
_diffrn_reflns_limit_h_max 27
_diffrn_reflns_limit_h_min -27
_diffrn_reflns_limit_k_max 14
_diffrn_reflns_limit_k_min -13
_diffrn_reflns_limit_l_max 24
_diffrn_reflns_limit_l_min -27
_diffrn_reflns_number 27822
_diffrn_reflns_theta_full 67.28
_diffrn_reflns_theta_max 67.28
_diffrn_reflns_theta_min 4.26
_exptl_absorpt_coefficient_mu 1.409
_exptl_absorpt_correction_T_max 0.7658
_exptl_absorpt_correction_T_min 0.6383
_exptl_absorpt_correction_type multi-scan
_exptl_absorpt_process_details 'Denzo (Otwinowski, Borek, Majewski & Minor, 2003)'
_exptl_crystal_colour 'light yellow'
_exptl_crystal_density_diffrn 1.600
_exptl_crystal_density_method 'not measured'
_exptl_crystal_description block
_exptl_crystal_F_000 2904
_exptl_crystal_size_max 0.35
_exptl_crystal_size_mid 0.23
_exptl_crystal_size_min 0.20
_refine_diff_density_max 0.384
_refine_diff_density_min -0.304
_refine_diff_density_rms 0.043
_refine_ls_extinction_method none
_refine_ls_goodness_of_fit_ref 1.042
_refine_ls_hydrogen_treatment constr
_refine_ls_matrix_type full
_refine_ls_number_parameters 480
_refine_ls_number_reflns 5281
_refine_ls_number_restraints 61
_refine_ls_restrained_S_all 1.066
_refine_ls_R_factor_all 0.0533
_refine_ls_R_factor_gt 0.0442
_refine_ls_shift/su_max 0.001
_refine_ls_shift/su_mean 0.000
_refine_ls_structure_factor_coef Fsqd
_refine_ls_weighting_details 'calc w=1/[\s^2^(Fo^2^)+(0.0563P)^2^+5.9727P] where P=(Fo^2^+2Fc^2^)/3'
_refine_ls_weighting_scheme calc
_refine_ls_wR_factor_gt 0.1128
_refine_ls_wR_factor_ref 0.1204
_reflns_number_gt 4413
_reflns_number_total 5281
_reflns_threshold_expression >2sigma(I)
_cod_data_source_file ja106365j_si_002.cif
_cod_data_source_block erk5531
_cod_original_formula_sum 'C34.50 H16 B F15'
_cod_database_code 4103177

loop_
_symmetry_equiv_pos_as_xyz
'x, y, z'
'-x, y, -z+1/2'
'x+1/2, y+1/2, z'
'-x+1/2, y+1/2, -z+1/2'
'-x, -y, -z'
'x, -y, z-1/2'
'-x+1/2, -y+1/2, -z'
'x+1/2, -y+1/2, z-1/2'

loop_
_atom_site_label
_atom_site_type_symbol
_atom_site_fract_x
_atom_site_fract_y
_atom_site_fract_z
_atom_site_U_iso_or_equiv
_atom_site_adp_type
_atom_site_occupancy
_atom_site_symmetry_multiplicity
_atom_site_calc_flag
_atom_site_refinement_flags
_atom_site_disorder_assembly
_atom_site_disorder_group
B1 B 0.14539(11) 0.37669(19) 0.25044(11) 0.0390(5) Uani 1 1 d . . .
C2 C 0.11934(9) 0.29619(16) 0.19233(9) 0.0380(4) Uani 1 1 d . . .
C3 C 0.10831(9) 0.18773(16) 0.19885(9) 0.0393(4) Uani 1 1 d . . .
C11 C 0.11837(10) 0.49751(17) 0.24247(10) 0.0427(5) Uani 1 1 d . . .
C12 C 0.05530(11) 0.5204(2) 0.20465(10) 0.0514(5) Uani 1 1 d . . .
F12 F 0.01479(6) 0.43757(13) 0.17540(7) 0.0653(4) Uani 1 1 d . . .
C13 C 0.03038(13) 0.6249(2) 0.19699(12) 0.0634(7) Uani 1 1 d . . .
F13 F -0.03140(8) 0.64129(16) 0.16118(8) 0.0915(6) Uani 1 1 d . . .
C14 C 0.06897(16) 0.7117(2) 0.22736(14) 0.0672(8) Uani 1 1 d . . .
F14 F 0.04496(11) 0.81313(13) 0.22104(10) 0.1014(7) Uani 1 1 d . . .
C15 C 0.13157(14) 0.69404(19) 0.26542(14) 0.0614(7) Uani 1 1 d . . .
F15 F 0.16910(9) 0.77907(12) 0.29566(10) 0.0883(6) Uani 1 1 d . . .
C16 C 0.15499(11) 0.58891(18) 0.27204(11) 0.0495(5) Uani 1 1 d . . .
F16 F 0.21675(7) 0.57675(11) 0.30953(7) 0.0635(4) Uani 1 1 d . . .
C21 C 0.20199(9) 0.34235(16) 0.31587(9) 0.0379(4) Uani 1 1 d . . .
C22 C 0.25171(10) 0.27809(17) 0.31904(10) 0.0413(5) Uani 1 1 d . . .
F22 F 0.25349(6) 0.24322(11) 0.26511(6) 0.0557(3) Uani 1 1 d . . .
C23 C 0.30160(10) 0.24798(18) 0.37565(11) 0.0461(5) Uani 1 1 d . . .
F23 F 0.34913(6) 0.18875(12) 0.37519(7) 0.0628(4) Uani 1 1 d . . .
C24 C 0.30243(10) 0.27898(19) 0.43273(10) 0.0489(5) Uani 1 1 d . . .
F24 F 0.35059(7) 0.25005(13) 0.48796(6) 0.0686(4) Uani 1 1 d . . .
C25 C 0.25435(11) 0.34145(18) 0.43241(10) 0.0470(5) Uani 1 1 d . . .
F25 F 0.25494(7) 0.37261(13) 0.48793(6) 0.0674(4) Uani 1 1 d . . .
C26 C 0.20583(10) 0.37267(17) 0.37507(10) 0.0422(5) Uani 1 1 d . . .
F26 F 0.15960(6) 0.43346(11) 0.37747(6) 0.0552(3) Uani 1 1 d . . .
C31 C 0.10822(9) 0.34409(16) 0.12923(9) 0.0377(4) Uani 1 1 d . . .
C32 C 0.15309(10) 0.41035(17) 0.12378(10) 0.0416(5) Uani 1 1 d . . .
F32 F 0.20769(6) 0.42898(11) 0.17620(6) 0.0563(3) Uani 1 1 d . . .
C33 C 0.14545(11) 0.45807(17) 0.06716(11) 0.0483(5) Uani 1 1 d . . .
F33 F 0.19149(7) 0.51856(12) 0.06482(7) 0.0672(4) Uani 1 1 d . . .
C34 C 0.08981(12) 0.44302(18) 0.01319(10) 0.0514(6) Uani 1 1 d . . .
F34 F 0.08082(8) 0.49119(13) -0.04178(7) 0.0756(5) Uani 1 1 d . . .
C35 C 0.04384(11) 0.37849(18) 0.01615(10) 0.0483(5) Uani 1 1 d . . .
F35 F -0.01041(7) 0.36287(13) -0.03679(6) 0.0675(4) Uani 1 1 d . . .
C36 C 0.05279(9) 0.33080(16) 0.07318(10) 0.0411(5) Uani 1 1 d . . .
F36 F 0.00546(5) 0.27111(11) 0.07339(6) 0.0524(3) Uani 1 1 d . . .
C41 C 0.09512(9) 0.10188(17) 0.14933(10) 0.0418(5) Uani 1 1 d . . .
C42 C 0.04900(11) 0.02286(19) 0.13853(11) 0.0516(5) Uani 1 1 d . . .
H42 H 0.0261 0.0244 0.1626 0.062 Uiso 1 1 calc R . .
C43 C 0.03658(13) -0.0582(2) 0.09234(13) 0.0649(7) Uani 1 1 d . . .
H43 H 0.0050 -0.1106 0.0850 0.078 Uiso 1 1 calc R . .
C44 C 0.07025(14) -0.0620(2) 0.05760(13) 0.0678(7) Uani 1 1 d . . .
H44 H 0.0616 -0.1168 0.0263 0.081 Uiso 1 1 calc R . .
C45 C 0.11668(13) 0.0143(2) 0.06854(12) 0.0632(7) Uani 1 1 d . . .
H45 H 0.1399 0.0111 0.0448 0.076 Uiso 1 1 calc R . .
C46 C 0.12951(11) 0.09582(19) 0.11419(11) 0.0497(5) Uani 1 1 d . . .
H46 H 0.1615 0.1473 0.1215 0.060 Uiso 1 1 calc R . .
C51 C 0.10920(9) 0.15163(17) 0.25982(10) 0.0408(5) Uani 1 1 d . . .
C52 C 0.08048(10) 0.21509(19) 0.28888(10) 0.0457(5) Uani 1 1 d . . .
H52 H 0.0584 0.2790 0.2683 0.055 Uiso 1 1 calc R . .
C53 C 0.08394(11) 0.1856(2) 0.34783(11) 0.0563(6) Uani 1 1 d . . .
H53 H 0.0644 0.2292 0.3671 0.068 Uiso 1 1 calc R . .
C54 C 0.11617(12) 0.0923(2) 0.37774(12) 0.0637(7) Uani 1 1 d . . .
H54 H 0.1188 0.0721 0.4177 0.076 Uiso 1 1 calc R . .
C55 C 0.14483(13) 0.0278(2) 0.34946(12) 0.0650(7) Uani 1 1 d . . .
H55 H 0.1672 -0.0355 0.3706 0.078 Uiso 1 1 calc R . .
C56 C 0.14074(12) 0.05597(19) 0.29032(11) 0.0537(6) Uani 1 1 d . . .
H56 H 0.1592 0.0106 0.2707 0.064 Uiso 1 1 calc R . .
C61 C 0.1454(6) 0.2324(15) -0.0566(8) 0.168(6) Uani 0.50 1 d PDU A -1
H61A H 0.1099 0.2099 -0.0494 0.252 Uiso 0.50 1 calc PR A -1
H61B H 0.1405 0.2039 -0.0974 0.252 Uiso 0.50 1 calc PR A -1
H61C H 0.1475 0.3122 -0.0569 0.252 Uiso 0.50 1 calc PR A -1
C62 C 0.2035(5) 0.1889(10) -0.0052(6) 0.169(4) Uani 0.50 1 d PDU A -1
H62A H 0.1941 0.1603 0.0289 0.202 Uiso 0.50 1 calc PR A -1
H62B H 0.2181 0.1270 -0.0220 0.202 Uiso 0.50 1 calc PR A -1
C63 C 0.2531(5) 0.2678(10) 0.0218(6) 0.175(4) Uani 0.50 1 d PDU A -1
H63A H 0.2466 0.3117 0.0536 0.210 Uiso 0.50 1 calc PR A -1
H63B H 0.2508 0.3180 -0.0121 0.210 Uiso 0.50 1 calc PR A -1
C64 C 0.3155(4) 0.2202(9) 0.0520(6) 0.135(3) Uani 0.50 1 d PDU A -1
H64A H 0.3154 0.1470 0.0342 0.162 Uiso 0.50 1 calc PR A -1
H64B H 0.3293 0.2125 0.0981 0.162 Uiso 0.50 1 calc PR A -1
C65 C 0.3595(5) 0.2961(10) 0.0397(6) 0.109(3) Uani 0.50 1 d PDU A -1
H65A H 0.3577 0.2794 -0.0018 0.164 Uiso 0.50 1 calc PR A -1
H65B H 0.4020 0.2857 0.0727 0.164 Uiso 0.50 1 calc PR A -1
H65C H 0.3469 0.3720 0.0402 0.164 Uiso 0.50 1 calc PR A -1

loop_
_atom_site_aniso_label
_atom_site_aniso_U_11
_atom_site_aniso_U_22
_atom_site_aniso_U_33
_atom_site_aniso_U_23
_atom_site_aniso_U_13
_atom_site_aniso_U_12
B1 0.0398(12) 0.0424(12) 0.0374(12) 0.0025(10) 0.0195(10) -0.0007(10)
C2 0.0383(10) 0.0397(11) 0.0341(10) 0.0023(8) 0.0144(8) 0.0028(8)
C3 0.0386(10) 0.0396(11) 0.0375(10) 0.0014(9) 0.0148(8) 0.0023(8)
C11 0.0530(12) 0.0413(11) 0.0360(10) 0.0021(9) 0.0217(9) 0.0040(9)
C12 0.0624(14) 0.0537(13) 0.0378(11) 0.0021(10) 0.0220(10) 0.0138(11)
F12 0.0514(8) 0.0741(9) 0.0537(8) -0.0104(7) 0.0082(6) 0.0122(7)
C13 0.0777(17) 0.0697(17) 0.0472(13) 0.0146(13) 0.0317(13) 0.0351(14)
F13 0.0904(12) 0.1093(14) 0.0642(10) 0.0129(9) 0.0245(9) 0.0589(11)
C14 0.109(2) 0.0452(14) 0.0717(17) 0.0164(13) 0.0623(17) 0.0295(15)
F14 0.1586(18) 0.0547(9) 0.1265(16) 0.0268(10) 0.0955(15) 0.0477(11)
C15 0.096(2) 0.0371(12) 0.0762(17) -0.0002(12) 0.0606(16) -0.0011(13)
F15 0.1310(15) 0.0417(8) 0.1293(15) -0.0177(9) 0.0913(13) -0.0166(9)
C16 0.0642(15) 0.0438(12) 0.0494(13) 0.0015(10) 0.0333(11) 0.0005(10)
F16 0.0628(9) 0.0511(8) 0.0772(10) -0.0088(7) 0.0314(7) -0.0121(6)
C21 0.0412(10) 0.0361(10) 0.0351(10) -0.0033(8) 0.0158(8) -0.0041(8)
C22 0.0452(11) 0.0414(11) 0.0381(11) -0.0031(9) 0.0191(9) -0.0007(9)
F22 0.0572(7) 0.0690(9) 0.0440(7) -0.0027(6) 0.0253(6) 0.0164(6)
C23 0.0405(11) 0.0433(11) 0.0504(13) 0.0045(10) 0.0163(10) 0.0045(9)
F23 0.0488(7) 0.0684(9) 0.0673(9) 0.0108(7) 0.0223(7) 0.0177(6)
C24 0.0467(12) 0.0491(12) 0.0374(11) 0.0047(10) 0.0065(9) -0.0027(10)
F24 0.0600(8) 0.0772(10) 0.0444(8) 0.0099(7) 0.0012(6) 0.0047(7)
C25 0.0567(13) 0.0464(12) 0.0333(11) -0.0044(9) 0.0158(10) -0.0065(10)
F25 0.0844(10) 0.0775(10) 0.0349(7) -0.0064(7) 0.0216(7) 0.0031(8)
C26 0.0466(11) 0.0403(11) 0.0409(11) -0.0019(9) 0.0205(9) -0.0002(9)
F26 0.0631(8) 0.0616(8) 0.0457(7) -0.0043(6) 0.0285(6) 0.0116(6)
C31 0.0453(11) 0.0331(10) 0.0347(10) -0.0010(8) 0.0177(9) 0.0033(8)
C32 0.0464(11) 0.0384(11) 0.0387(11) -0.0030(9) 0.0176(9) -0.0003(9)
F32 0.0498(7) 0.0599(8) 0.0519(7) 0.0009(6) 0.0159(6) -0.0106(6)
C33 0.0639(14) 0.0382(11) 0.0529(13) 0.0016(10) 0.0352(11) -0.0014(10)
F33 0.0835(10) 0.0601(8) 0.0759(10) 0.0054(7) 0.0514(8) -0.0112(7)
C34 0.0770(16) 0.0437(12) 0.0388(12) 0.0061(9) 0.0303(12) 0.0084(11)
F34 0.1127(12) 0.0735(10) 0.0455(8) 0.0157(7) 0.0394(8) 0.0047(9)
C35 0.0564(13) 0.0470(12) 0.0343(11) 0.0001(9) 0.0136(10) 0.0092(10)
F35 0.0686(9) 0.0762(10) 0.0366(7) 0.0020(7) 0.0041(6) 0.0072(7)
C36 0.0443(11) 0.0381(11) 0.0392(11) -0.0008(9) 0.0171(9) 0.0020(9)
F36 0.0449(7) 0.0574(8) 0.0483(7) 0.0005(6) 0.0146(6) -0.0047(6)
C41 0.0444(11) 0.0387(11) 0.0368(10) 0.0017(9) 0.0131(9) 0.0056(9)
C42 0.0551(13) 0.0448(12) 0.0500(13) -0.0038(10) 0.0189(11) -0.0036(10)
C43 0.0658(16) 0.0471(14) 0.0631(16) -0.0107(12) 0.0118(13) -0.0071(11)
C44 0.0841(19) 0.0526(15) 0.0511(14) -0.0140(12) 0.0158(14) 0.0106(14)
C45 0.0835(18) 0.0552(15) 0.0541(15) -0.0040(12) 0.0335(13) 0.0176(13)
C46 0.0544(13) 0.0446(12) 0.0493(13) 0.0015(10) 0.0222(10) 0.0087(10)
C51 0.0421(11) 0.0392(11) 0.0378(10) -0.0007(9) 0.0149(9) -0.0057(9)
C52 0.0405(11) 0.0516(12) 0.0454(12) 0.0019(10) 0.0193(9) -0.0034(9)
C53 0.0555(13) 0.0704(16) 0.0482(13) -0.0039(12) 0.0277(11) -0.0087(12)
C54 0.0712(16) 0.0771(18) 0.0391(12) 0.0045(12) 0.0211(12) -0.0144(14)
C55 0.0837(18) 0.0570(15) 0.0474(14) 0.0131(12) 0.0229(13) 0.0020(13)
C56 0.0668(15) 0.0444(12) 0.0476(13) 0.0057(10) 0.0233(11) 0.0043(11)
C61 0.180(9) 0.149(9) 0.164(9) -0.007(7) 0.066(7) 0.061(7)
C62 0.158(7) 0.164(7) 0.174(7) 0.002(6) 0.064(6) -0.010(6)
C63 0.162(6) 0.164(6) 0.185(7) -0.032(6) 0.064(5) 0.011(5)
C64 0.128(5) 0.136(6) 0.155(6) -0.013(5) 0.076(5) -0.001(5)
C65 0.143(7) 0.081(5) 0.127(6) 0.009(5) 0.082(5) 0.017(5)

loop_
_atom_type_symbol
_atom_type_description
_atom_type_scat_dispersion_real
_atom_type_scat_dispersion_imag
_atom_type_scat_source
C C 0.0181 0.0091 'International Tables Vol C Tables 4.2.6.8 and 6.1.1.4'
H H 0.0000 0.0000 'International Tables Vol C Tables 4.2.6.8 and 6.1.1.4'
B B 0.0090 0.0039 'International Tables Vol C Tables 4.2.6.8 and 6.1.1.4'
F F 0.0727 0.0534 'International Tables Vol C Tables 4.2.6.8 and 6.1.1.4'

loop_
_geom_angle_atom_site_label_1
_geom_angle_atom_site_label_2
_geom_angle_atom_site_label_3
_geom_angle
C2 B1 C11 119.71(18)
C2 B1 C21 120.99(18)
C11 B1 C21 119.15(18)
C3 C2 C31 121.80(18)
C3 C2 B1 121.98(18)
C31 C2 B1 116.20(17)
C2 C3 C51 118.14(18)
C2 C3 C41 125.18(18)
C51 C3 C41 116.67(17)
C12 C11 C16 114.7(2)
C12 C11 B1 121.90(19)
C16 C11 B1 123.38(19)
F12 C12 C13 116.8(2)
F12 C12 C11 120.0(2)
C13 C12 C11 123.2(2)
F13 C13 C14 120.3(2)
F13 C13 C12 120.4(3)
C14 C13 C12 119.3(2)
F14 C14 C15 120.2(3)
F14 C14 C13 119.7(3)
C15 C14 C13 120.0(2)
F15 C15 C14 119.9(2)
F15 C15 C16 120.9(3)
C14 C15 C16 119.2(2)
F16 C16 C15 116.6(2)
F16 C16 C11 119.93(19)
C15 C16 C11 123.5(2)
C22 C21 C26 114.51(18)
C22 C21 B1 122.66(18)
C26 C21 B1 122.83(18)
F22 C22 C23 116.27(18)
F22 C22 C21 120.32(18)
C23 C22 C21 123.40(19)
F23 C23 C24 120.19(19)
F23 C23 C22 120.3(2)
C24 C23 C22 119.51(19)
F24 C24 C25 120.5(2)
F24 C24 C23 120.0(2)
C25 C24 C23 119.50(19)
F25 C25 C24 119.92(19)
F25 C25 C26 120.4(2)
C24 C25 C26 119.7(2)
F26 C26 C25 117.30(18)
F26 C26 C21 119.37(18)
C25 C26 C21 123.3(2)
C32 C31 C36 115.27(18)
C32 C31 C2 120.60(18)
C36 C31 C2 124.06(18)
F32 C32 C33 117.56(19)
F32 C32 C31 118.95(18)
C33 C32 C31 123.5(2)
F33 C33 C34 120.5(2)
F33 C33 C32 120.4(2)
C34 C33 C32 119.1(2)
F34 C34 C35 120.4(2)
F34 C34 C33 120.0(2)
C35 C34 C33 119.6(2)
F35 C35 C34 119.7(2)
F35 C35 C36 120.1(2)
C34 C35 C36 120.2(2)
F36 C36 C35 117.38(18)
F36 C36 C31 120.34(18)
C35 C36 C31 122.3(2)
C46 C41 C42 118.5(2)
C46 C41 C3 121.27(19)
C42 C41 C3 120.17(19)
C43 C42 C41 120.5(2)
C43 C42 H42 119.8
C41 C42 H42 119.8
C44 C43 C42 120.2(2)
C44 C43 H43 119.9
C42 C43 H43 119.9
C43 C44 C45 119.9(2)
C43 C44 H44 120.0
C45 C44 H44 120.0
C44 C45 C46 120.6(2)
C44 C45 H45 119.7
C46 C45 H45 119.7
C45 C46 C41 120.2(2)
C45 C46 H46 119.9
C41 C46 H46 119.9
C52 C51 C56 118.8(2)
C52 C51 C3 120.28(19)
C56 C51 C3 120.85(19)
C53 C52 C51 121.0(2)
C53 C52 H52 119.5
C51 C52 H52 119.5
C54 C53 C52 119.4(2)
C54 C53 H53 120.3
C52 C53 H53 120.3
C53 C54 C55 120.5(2)
C53 C54 H54 119.8
C55 C54 H54 119.8
C56 C55 C54 120.3(2)
C56 C55 H55 119.8
C54 C55 H55 119.8
C55 C56 C51 120.0(2)
C55 C56 H56 120.0
C51 C56 H56 120.0
C63 C62 C61 114.4(11)
C63 C62 H62A 108.7
C61 C62 H62A 108.7
C63 C62 H62B 108.7
C61 C62 H62B 108.7
H62A C62 H62B 107.6
C62 C63 C64 114.4(9)
C62 C63 H63A 108.7
C64 C63 H63A 108.7
C62 C63 H63B 108.7
C64 C63 H63B 108.7
H63A C63 H63B 107.6
C63 C64 C65 108.0(9)
C63 C64 H64A 110.1
C65 C64 H64A 110.1
C63 C64 H64B 110.1
C65 C64 H64B 110.1
H64A C64 H64B 108.4

loop_
_geom_bond_atom_site_label_1
_geom_bond_atom_site_label_2
_geom_bond_distance
B1 C2 1.559(3)
B1 C11 1.578(3)
B1 C21 1.579(3)
C2 C3 1.364(3)
C2 C31 1.493(3)
C3 C51 1.479(3)
C3 C41 1.482(3)
C11 C12 1.389(3)
C11 C16 1.390(3)
C12 F12 1.349(3)
C12 C13 1.378(3)
C13 F13 1.344(3)
C13 C14 1.370(4)
C14 F14 1.337(3)
C14 C15 1.370(4)
C15 F15 1.342(3)
C15 C16 1.373(3)
C16 F16 1.343(3)
C21 C22 1.390(3)
C21 C26 1.392(3)
C22 F22 1.345(2)
C22 C23 1.377(3)
C23 F23 1.343(2)
C23 C24 1.375(3)
C24 F24 1.336(2)
C24 C25 1.369(3)
C25 F25 1.343(2)
C25 C26 1.377(3)
C26 F26 1.345(2)
C31 C32 1.386(3)
C31 C36 1.394(3)
C32 F32 1.350(2)
C32 C33 1.378(3)
C33 F33 1.339(3)
C33 C34 1.375(3)
C34 F34 1.337(3)
C34 C35 1.371(3)
C35 F35 1.346(2)
C35 C36 1.378(3)
C36 F36 1.340(2)
C41 C46 1.392(3)
C41 C42 1.393(3)
C42 C43 1.391(3)
C42 H42 0.9400
C43 C44 1.369(4)
C43 H43 0.9400
C44 C45 1.375(4)
C44 H44 0.9400
C45 C46 1.385(3)
C45 H45 0.9400
C46 H46 0.9400
C51 C52 1.389(3)
C51 C56 1.394(3)
C52 C53 1.387(3)
C52 H52 0.9400
C53 C54 1.372(4)
C53 H53 0.9400
C54 C55 1.382(4)
C54 H54 0.9400
C55 C56 1.382(3)
C55 H55 0.9400
C56 H56 0.9400
C61 C62 1.468(9)
C61 H61A 0.9700
C61 H61B 0.9700
C61 H61C 0.9700
C62 C63 1.431(9)
C62 H62A 0.9800
C62 H62B 0.9800
C63 C64 1.450(9)
C63 H63A 0.9800
C63 H63B 0.9800
C64 C65 1.513(9)
C64 H64A 0.9800
C64 H64B 0.9800
C65 H65A 0.9700
C65 H65B 0.9700
C65 H65C 0.9700

loop_
_geom_torsion_atom_site_label_1
_geom_torsion_atom_site_label_2
_geom_torsion_atom_site_label_3
_geom_torsion_atom_site_label_4
_geom_torsion
C11 B1 C2 C3 -139.3(2)
C21 B1 C2 C3 45.3(3)
C11 B1 C2 C31 41.7(3)
C21 B1 C2 C31 -133.66(19)
C31 C2 C3 C51 -168.88(17)
B1 C2 C3 C51 12.2(3)
C31 C2 C3 C41 10.9(3)
B1 C2 C3 C41 -167.97(18)
C2 B1 C11 C12 36.9(3)
C21 B1 C11 C12 -147.7(2)
C2 B1 C11 C16 -143.0(2)
C21 B1 C11 C16 32.5(3)
C16 C11 C12 F12 -177.61(19)
B1 C11 C12 F12 2.5(3)
C16 C11 C12 C13 -0.4(3)
B1 C11 C12 C13 179.8(2)
F12 C12 C13 F13 -0.8(3)
C11 C12 C13 F13 -178.1(2)
F12 C12 C13 C14 177.8(2)
C11 C12 C13 C14 0.5(4)
F13 C13 C14 F14 -0.2(4)
C12 C13 C14 F14 -178.9(2)
F13 C13 C14 C15 178.0(2)
C12 C13 C14 C15 -0.7(4)
F14 C14 C15 F15 -1.1(4)
C13 C14 C15 F15 -179.3(2)
F14 C14 C15 C16 178.9(2)
C13 C14 C15 C16 0.7(4)
F15 C15 C16 F16 -0.5(3)
C14 C15 C16 F16 179.5(2)
F15 C15 C16 C11 179.3(2)
C14 C15 C16 C11 -0.6(4)
C12 C11 C16 F16 -179.67(19)
B1 C11 C16 F16 0.2(3)
C12 C11 C16 C15 0.4(3)
B1 C11 C16 C15 -179.7(2)
C2 B1 C21 C22 36.2(3)
C11 B1 C21 C22 -139.2(2)
C2 B1 C21 C26 -142.9(2)
C11 B1 C21 C26 41.7(3)
C26 C21 C22 F22 179.88(18)
B1 C21 C22 F22 0.7(3)
C26 C21 C22 C23 -1.2(3)
B1 C21 C22 C23 179.6(2)
F22 C22 C23 F23 1.2(3)
C21 C22 C23 F23 -177.81(19)
F22 C22 C23 C24 -178.82(19)
C21 C22 C23 C24 2.2(3)
F23 C23 C24 F24 -0.1(3)
C22 C23 C24 F24 179.9(2)
F23 C23 C24 C25 178.5(2)
C22 C23 C24 C25 -1.5(3)
F24 C24 C25 F25 -1.0(3)
C23 C24 C25 F25 -179.6(2)
F24 C24 C25 C26 178.5(2)
C23 C24 C25 C26 -0.1(3)
F25 C25 C26 F26 -0.8(3)
C24 C25 C26 F26 179.62(19)
F25 C25 C26 C21 -179.33(19)
C24 C25 C26 C21 1.1(3)
C22 C21 C26 F26 -178.95(18)
B1 C21 C26 F26 0.3(3)
C22 C21 C26 C25 -0.5(3)
B1 C21 C26 C25 178.7(2)
C3 C2 C31 C32 -132.7(2)
B1 C2 C31 C32 46.3(3)
C3 C2 C31 C36 50.2(3)
B1 C2 C31 C36 -130.9(2)
C36 C31 C32 F32 178.83(17)
C2 C31 C32 F32 1.5(3)
C36 C31 C32 C33 -1.9(3)
C2 C31 C32 C33 -179.24(19)
F32 C32 C33 F33 1.3(3)
C31 C32 C33 F33 -177.98(19)
F32 C32 C33 C34 -178.41(19)
C31 C32 C33 C34 2.3(3)
F33 C33 C34 F34 -1.6(3)
C32 C33 C34 F34 178.1(2)
F33 C33 C34 C35 178.3(2)
C32 C33 C34 C35 -1.9(3)
F34 C34 C35 F35 0.6(3)
C33 C34 C35 F35 -179.4(2)
F34 C34 C35 C36 -178.70(19)
C33 C34 C35 C36 1.3(3)
F35 C35 C36 F36 -1.1(3)
C34 C35 C36 F36 178.21(19)
F35 C35 C36 C31 179.70(19)
C34 C35 C36 C31 -1.0(3)
C32 C31 C36 F36 -177.99(17)
C2 C31 C36 F36 -0.7(3)
C32 C31 C36 C35 1.2(3)
C2 C31 C36 C35 178.49(19)
C2 C3 C41 C46 43.6(3)
C51 C3 C41 C46 -136.6(2)
C2 C3 C41 C42 -138.5(2)
C51 C3 C41 C42 41.2(3)
C46 C41 C42 C43 -1.8(3)
C3 C41 C42 C43 -179.7(2)
C41 C42 C43 C44 0.9(4)
C42 C43 C44 C45 0.2(4)
C43 C44 C45 C46 -0.5(4)
C44 C45 C46 C41 -0.4(4)
C42 C41 C46 C45 1.5(3)
C3 C41 C46 C45 179.4(2)
C2 C3 C51 C52 42.9(3)
C41 C3 C51 C52 -136.9(2)
C2 C3 C51 C56 -134.7(2)
C41 C3 C51 C56 45.5(3)
C56 C51 C52 C53 1.3(3)
C3 C51 C52 C53 -176.3(2)
C51 C52 C53 C54 -0.1(3)
C52 C53 C54 C55 -0.2(4)
C53 C54 C55 C56 -0.7(4)
C54 C55 C56 C51 2.0(4)
C52 C51 C56 C55 -2.2(3)
C3 C51 C56 C55 175.4(2)
C61 C62 C63 C64 -156.1(14)
C62 C63 C64 C65 144.0(13)
